data_7224169
loop_
_publ_author_name
'Chen, Li-Zhuang'
'Pan, Qi-Jian'
'Cao, Xing-Xing'
'Wang, Fang-Ming'

_publ_section_title
;
 Crystal structure, magnetism, and dielectric properties based on the
 axially chiral ligand
 2,2&#x2032;-dinitro-4,4&#x2032;-biphenyldicarboxylic acid
;
_journal_issue 11
_journal_name_full CrystEngComm
_journal_page_first 1944
_journal_paper_doi 10.1039/C5CE02426A
_journal_volume 18
_journal_year 2016
_chemical_formula_moiety 'C72 H46 N12 Ni3 O26, 2(H2 O)'
_chemical_formula_sum 'C72 H50 N12 Ni3 O28'
_chemical_formula_weight 1707.37
_space_group_crystal_system monoclinic
_space_group_IT_number 15
_space_group_name_Hall '-C 2yc'
_space_group_name_H-M_alt 'C 1 2/c 1'
_symmetry_space_group_name_Hall '-C 2yc'
_symmetry_space_group_name_H-M 'C 1 2/c 1'
_atom_sites_solution_hydrogens mixed
_audit_creation_method SHELXL-2014/7
_audit_update_record
;
2016-01-29 deposited with the CCDC.
2016-02-09 downloaded from the CCDC.
;
_cell_angle_alpha 90
_cell_angle_beta 118.150(2)
_cell_angle_gamma 90
_cell_formula_units_Z 4
_cell_length_a 21.687(3)
_cell_length_b 18.249(2)
_cell_length_c 22.474(4)
_cell_measurement_reflns_used 3711
_cell_measurement_temperature 293(2)
_cell_measurement_theta_max 21.05
_cell_measurement_theta_min 2.92
_cell_volume 7842(2)
_computing_cell_refinement 'Bruker SMART'
_computing_data_collection 'Bruker SMART'
_computing_data_reduction 'Bruker SAINT'
_computing_molecular_graphics 'Bruker SHELXTL'
_computing_publication_material 'Bruker SHELXTL'
_computing_structure_refinement 'SHELXL-2014/7 (Sheldrick, 2014)'
_computing_structure_solution 'Bruker SHELXTL'
_diffrn_ambient_temperature 293(2)
_diffrn_measured_fraction_theta_full 0.986
_diffrn_measured_fraction_theta_max 0.986
_diffrn_measurement_device_type 'CCD area detector'
_diffrn_measurement_method 'phi and omega scans'
_diffrn_radiation_type MoK\a
_diffrn_radiation_wavelength 0.71073
_diffrn_reflns_av_R_equivalents 0.0448
_diffrn_reflns_av_unetI/netI 0.0356
_diffrn_reflns_Laue_measured_fraction_full 0.986
_diffrn_reflns_Laue_measured_fraction_max 0.986
_diffrn_reflns_limit_h_max 22
_diffrn_reflns_limit_h_min -21
_diffrn_reflns_limit_k_max 18
_diffrn_reflns_limit_k_min -18
_diffrn_reflns_limit_l_max 22
_diffrn_reflns_limit_l_min -22
_diffrn_reflns_number 19825
_diffrn_reflns_point_group_measured_fraction_full 0.986
_diffrn_reflns_point_group_measured_fraction_max 0.986
_diffrn_reflns_theta_full 21.205
_diffrn_reflns_theta_max 21.205
_diffrn_reflns_theta_min 2.457
_exptl_absorpt_coefficient_mu 0.802
_exptl_absorpt_correction_T_max 0.865
_exptl_absorpt_correction_T_min 0.814
_exptl_absorpt_correction_type multi-scan
_exptl_absorpt_process_details sadabs
_exptl_crystal_colour green
_exptl_crystal_density_diffrn 1.446
_exptl_crystal_description block
_exptl_crystal_F_000 3496
_exptl_crystal_size_max 0.280
_exptl_crystal_size_mid 0.250
_exptl_crystal_size_min 0.210
_platon_squeeze_details
;
The contributions of 68/4 electrons per formula were assigned to be two water molecules in the CIF. 
;
_refine_diff_density_max 1.952
_refine_diff_density_min -0.749
_refine_diff_density_rms 0.112
_refine_ls_extinction_method none
_refine_ls_goodness_of_fit_ref 1.030
_refine_ls_hydrogen_treatment constr
_refine_ls_matrix_type full
_refine_ls_number_parameters 619
_refine_ls_number_reflns 4283
_refine_ls_number_restraints 296
_refine_ls_restrained_S_all 1.042
_refine_ls_R_factor_all 0.0912
_refine_ls_R_factor_gt 0.0806
_refine_ls_shift/su_max 0.001
_refine_ls_shift/su_mean 0.000
_refine_ls_structure_factor_coef Fsqd
_refine_ls_weighting_details 'w=1/[\s^2^(Fo^2^)+(0.1261P)^2^+123.0352P] where P=(Fo^2^+2Fc^2^)/3'
_refine_ls_weighting_scheme calc
_refine_ls_wR_factor_gt 0.2122
_refine_ls_wR_factor_ref 0.2215
_reflns_Friedel_coverage 0.000
_reflns_number_gt 3622
_reflns_number_total 4283
_reflns_threshold_expression 'I > 2\s(I)'
_cod_data_source_file c5ce02426a2.cif
_cod_data_source_block zzzz
_cod_depositor_comments 'Adding full bibliography for 7224168--7224173.cif.'
_cod_database_code 7224169
_shelx_shelxl_version_number 2014/7
_shelx_space_group_comment
;
The symmetry employed for this shelxl refinement is uniquely defined
by the following loop, which should always be used as a source of
symmetry information in preference to the above space-group names.
They are only intended as comments.
;
_shelx_estimated_absorpt_t_min 0.807
_shelx_estimated_absorpt_t_max 0.850

loop_
_space_group_symop_operation_xyz
'x, y, z'
'-x, y, -z+1/2'
'x+1/2, y+1/2, z'
'-x+1/2, y+1/2, -z+1/2'
'-x, -y, -z'
'x, -y, z-1/2'
'-x+1/2, -y+1/2, -z'
'x+1/2, -y+1/2, z-1/2'

loop_
_atom_site_label
_atom_site_type_symbol
_atom_site_fract_x
_atom_site_fract_y
_atom_site_fract_z
_atom_site_U_iso_or_equiv
_atom_site_adp_type
_atom_site_occupancy
_atom_site_site_symmetry_order
_atom_site_calc_flag
_atom_site_refinement_flags_posn
_atom_site_refinement_flags_adp
_atom_site_refinement_flags_occupancy
_atom_site_disorder_assembly
_atom_site_disorder_group
C1 C 0.6571(4) 0.2565(4) 0.8476(3) 0.0189(18) Uani 1 1 d . . . . .
H1 H 0.6996 0.2652 0.8481 0.023 Uiso 1 1 calc R U . . .
C2 C 0.5976(4) 0.2555(4) 0.7864(4) 0.0203(18) Uani 1 1 d . . . . .
H2 H 0.6008 0.2634 0.7471 0.024 Uiso 1 1 calc R U . . .
C3 C 0.5325(4) 0.2428(4) 0.7826(4) 0.0148(17) Uani 1 1 d . . . . .
C4 C 0.5326(4) 0.2317(4) 0.8437(4) 0.0192(18) Uani 1 1 d . . . . .
H4 H 0.4908 0.2233 0.8446 0.023 Uiso 1 1 calc R U . . .
C5 C 0.5951(4) 0.2332(4) 0.9034(3) 0.0185(17) Uani 1 1 d . . . . .
H5 H 0.5936 0.2251 0.9435 0.022 Uiso 1 1 calc R U . . .
C6 C 0.8097(4) 0.3638(4) 0.9458(4) 0.0195(18) Uani 1 1 d . . . . .
C7 C 0.8322(4) 0.4429(4) 0.9484(4) 0.0188(17) Uani 1 1 d . . . . .
C8 C 0.8145(4) 0.4953(5) 0.9823(4) 0.034(2) Uani 1 1 d . . . . .
H8 H 0.7876 0.4825 1.0029 0.041 Uiso 1 1 calc R U . . .
C9 C 0.8370(5) 0.5668(5) 0.9852(5) 0.048(3) Uani 1 1 d . U . . .
H9 H 0.8242 0.6017 1.0076 0.058 Uiso 1 1 calc R U . . .
C10 C 0.8779(4) 0.5880(5) 0.9559(5) 0.037(2) Uani 1 1 d . U . . .
C11 C 0.8944(4) 0.5343(4) 0.9230(4) 0.031(2) Uani 1 1 d . . . . .
C12 C 0.8727(4) 0.4620(4) 0.9188(4) 0.0251(19) Uani 1 1 d . . . . .
H12 H 0.8853 0.4271 0.8964 0.030 Uiso 1 1 calc R U . . .
C13 C 0.9059(4) 0.6646(4) 0.9645(5) 0.039(2) Uani 1 1 d . . . . .
C16 C 0.9639(4) 0.8058(5) 0.9846(5) 0.040(2) Uani 1 1 d . . . . .
C17 C 1.0014(5) 0.7484(4) 1.0245(5) 0.035(2) Uani 1 1 d . . . . .
H17 H 1.0469 0.7557 1.0586 0.042 Uiso 1 1 calc R U . . .
C18 C 0.9714(5) 0.6792(5) 1.0139(5) 0.038(2) Uani 1 1 d . . . . .
H18 H 0.9976 0.6411 1.0420 0.045 Uiso 1 1 calc R U . . .
C19 C 0.9934(5) 0.8823(5) 0.9944(5) 0.042(2) Uani 1 1 d . . . . .
C20 C 0.7635(4) 1.0036(5) 0.8749(4) 0.029(2) Uani 1 1 d . . . . .
C21 C 0.6853(4) 0.9960(4) 0.8382(4) 0.028(2) Uani 1 1 d . . . . .
C24 C 0.5387(4) 0.9814(4) 0.7690(4) 0.0267(19) Uani 1 1 d . . . . .
C14 C 0.8745(7) 0.7218(10) 0.9088(7) 0.034(3) Uani 0.5 1 d D U P A 1
C15 C 0.9025(8) 0.7915(9) 0.9177(9) 0.026(4) Uani 0.5 1 d . U P A 1
H15 H 0.8842 0.8271 0.8842 0.031 Uiso 0.5 1 calc R U P A 1
C22 C 0.6546(8) 0.9350(9) 0.7919(8) 0.031(4) Uani 0.5 1 d . U P B 1
H22 H 0.6824 0.9008 0.7852 0.037 Uiso 0.5 1 calc R U P B 1
C23 C 0.5837(9) 0.9297(9) 0.7587(9) 0.048(2) Uani 0.5 1 d D U P B 1
C25 C 0.5710(9) 1.0363(9) 0.8115(9) 0.031(4) Uani 0.5 1 d . U P B 1
H25 H 0.5441 1.0706 0.8197 0.037 Uiso 0.5 1 calc R U P B 1
C26 C 0.6430(9) 1.0441(10) 0.8440(9) 0.033(4) Uani 0.5 1 d . U P B 1
H26 H 0.6625 1.0851 0.8711 0.039 Uiso 0.5 1 calc R U P B 1
C14' C 0.8652(6) 0.7236(10) 0.9457(10) 0.039(3) Uani 0.5 1 d D U P A 2
C15' C 0.8931(8) 0.7943(9) 0.9541(10) 0.029(4) Uani 0.5 1 d . U P A 2
H15' H 0.8630 0.8343 0.9385 0.035 Uiso 0.5 1 calc R U P A 2
C22' C 0.6542(8) 0.9357(9) 0.8482(8) 0.026(4) Uani 0.5 1 d . U P B 2
H22' H 0.6809 0.8988 0.8776 0.031 Uiso 0.5 1 calc R U P B 2
C23' C 0.5819(9) 0.9308(8) 0.8135(10) 0.045(2) Uani 0.5 1 d D U P B 2
C25' C 0.5719(8) 1.0453(9) 0.7637(9) 0.027(4) Uani 0.5 1 d . U P B 2
H25' H 0.5447 1.0833 0.7365 0.032 Uiso 0.5 1 calc R U P B 2
C26' C 0.6437(8) 1.0535(9) 0.7977(9) 0.032(4) Uani 0.5 1 d . U P B 2
H26' H 0.6642 1.0967 0.7939 0.038 Uiso 0.5 1 calc R U P B 2
N1 N 0.6573(3) 0.2457(3) 0.9067(3) 0.0158(14) Uani 1 1 d . . . . .
N3 N 0.9376(5) 0.5514(5) 0.8911(4) 0.053(2) Uani 1 1 d . . . . .
N5 N 0.8886(4) 1.0176(4) 0.8373(4) 0.041(2) Uani 1 1 d . . . . .
Ni1 Ni 0.7500 0.2500 1.0000 0.0136(4) Uani 1 2 d S . P . .
Ni2 Ni 0.89090(5) 1.01502(6) 0.93109(6) 0.0339(4) Uani 1 1 d . . . . .
O1 O 0.7748(2) 0.3493(3) 0.9761(2) 0.0187(12) Uani 1 1 d . . . . .
O2 O 0.8295(3) 0.3194(3) 0.9155(3) 0.0285(13) Uani 1 1 d . . . . .
O3 O 0.9285(5) 0.6111(4) 0.8623(4) 0.082(3) Uani 1 1 d . U . . .
O4 O 0.9810(4) 0.5056(5) 0.8957(4) 0.073(2) Uani 1 1 d . . . . .
O7 O 1.0536(3) 0.8918(3) 1.0442(3) 0.0374(15) Uani 1 1 d . . . . .
O8 O 0.9579(3) 0.9300(3) 0.9525(4) 0.060(2) Uani 1 1 d . . . . .
O9 O 0.8001(3) 0.9465(3) 0.8884(3) 0.0362(15) Uani 1 1 d . . . . .
O10 O 0.7903(3) 1.0664(3) 0.8906(3) 0.0287(13) Uani 1 1 d . . . . .
N2 N 0.8151(6) 0.7116(7) 0.8485(6) 0.055(3) Uani 0.5 1 d D U P A 1
N4 N 0.5587(6) 0.8691(8) 0.7176(8) 0.053(2) Uani 0.5 1 d D U P B 1
O5 O 0.7660(10) 0.6649(10) 0.8430(9) 0.080(6) Uani 0.5 1 d D U P A 1
O6 O 0.8064(8) 0.7562(8) 0.7969(6) 0.091(5) Uani 0.5 1 d D U P A 1
O11 O 0.4878(7) 0.8609(11) 0.6777(9) 0.048(3) Uani 0.5 1 d D U P B 1
O12 O 0.5945(7) 0.8386(9) 0.6868(7) 0.074(3) Uani 0.5 1 d D U P B 1
N2' N 0.7936(6) 0.7185(7) 0.9097(7) 0.048(3) Uani 0.5 1 d D U P A 2
N4' N 0.5542(6) 0.8709(7) 0.8299(8) 0.048(2) Uani 0.5 1 d D U P B 2
O11' O 0.4856(7) 0.8632(11) 0.8165(10) 0.045(3) Uani 0.5 1 d D U P B 2
O12' O 0.5921(6) 0.8083(7) 0.8584(7) 0.065(3) Uani 0.5 1 d D U P B 2
O5' O 0.7644(9) 0.6587(8) 0.8733(7) 0.052(4) Uani 0.5 1 d D U P A 2
O6' O 0.7508(6) 0.7721(6) 0.9089(7) 0.054(3) Uani 0.5 1 d D U P A 2
O13 O 0.8066(2) 0.1960(3) 0.9606(2) 0.0187(12) Uani 1 1 d . . . . .
H13A H 0.8200 0.2302 0.9363 0.022 Uiso 1 1 d R U . . .
H13B H 0.7782 0.1582 0.9305 0.022 Uiso 1 1 d R U . . .
C31 C 0.8877(4) 1.0120(5) 0.7115(5) 0.041(2) Uani 1 1 d . U . . .
C30 C 0.9089(6) 1.0731(6) 0.7522(6) 0.066(3) Uani 1 1 d . . . . .
H30 H 0.9238 1.1143 0.7381 0.079 Uiso 1 1 calc R U . . .
C28 C 0.9086(6) 1.0744(6) 0.8139(5) 0.061(3) Uani 1 1 d . . . . .
H28 H 0.9230 1.1168 0.8398 0.073 Uiso 1 1 calc R U . . .
C27 C 0.8680(7) 0.9595(7) 0.7990(7) 0.077(4) Uani 1 1 d . U . . .
H27 H 0.8532 0.9189 0.8139 0.092 Uiso 1 1 calc R U . . .
C29 C 0.8673(8) 0.9554(7) 0.7374(7) 0.084(4) Uani 1 1 d . U . . .
H29 H 0.8523 0.9122 0.7127 0.101 Uiso 1 1 calc R U . . .
C32 C 0.8888(4) 1.0072(5) 0.6469(5) 0.040(2) Uani 1 1 d . . . . .
C33 C 0.9007(5) 0.9407(5) 0.6233(5) 0.047(2) Uani 1 1 d . . . . .
H33 H 0.9088 0.8986 0.6493 0.056 Uiso 1 1 calc R U . . .
C34 C 0.8759(5) 1.0675(5) 0.6052(5) 0.051(3) Uani 1 1 d . U . . .
H34 H 0.8665 1.1131 0.6176 0.062 Uiso 1 1 calc R U . . .
C35 C 0.9006(5) 0.9366(5) 0.5631(5) 0.045(2) Uani 1 1 d . . . . .
H35 H 0.9081 0.8912 0.5489 0.054 Uiso 1 1 calc R U . . .
C36 C 0.8773(5) 1.0583(5) 0.5439(5) 0.053(3) Uani 1 1 d . U . . .
H36 H 0.8685 1.0991 0.5163 0.064 Uiso 1 1 calc R U . . .
N6 N 0.8903(4) 0.9947(4) 0.5227(4) 0.041(2) Uani 1 1 d . . . . .

loop_
_atom_site_aniso_label
_atom_site_aniso_U_11
_atom_site_aniso_U_22
_atom_site_aniso_U_33
_atom_site_aniso_U_23
_atom_site_aniso_U_13
_atom_site_aniso_U_12
C1 0.014(4) 0.028(5) 0.013(4) -0.003(3) 0.005(4) -0.004(3)
C2 0.019(5) 0.025(4) 0.013(4) 0.006(3) 0.005(4) 0.001(3)
C3 0.015(4) 0.011(4) 0.014(4) 0.002(3) 0.002(3) 0.001(3)
C4 0.015(4) 0.022(4) 0.021(5) 0.001(3) 0.009(4) -0.002(3)
C5 0.021(5) 0.022(4) 0.009(4) 0.003(3) 0.004(4) -0.003(3)
C6 0.016(4) 0.021(5) 0.015(4) 0.001(4) 0.003(4) -0.001(3)
C7 0.018(4) 0.018(4) 0.019(4) 0.000(3) 0.008(3) -0.001(3)
C8 0.029(5) 0.034(6) 0.047(6) -0.011(4) 0.024(5) -0.012(4)
C9 0.043(5) 0.032(6) 0.076(7) -0.015(5) 0.033(5) 0.000(4)
C10 0.031(5) 0.022(5) 0.058(6) -0.004(4) 0.020(5) -0.006(4)
C11 0.035(5) 0.020(5) 0.043(5) -0.001(4) 0.024(4) -0.015(4)
C12 0.023(4) 0.017(5) 0.034(5) -0.001(4) 0.012(4) -0.005(4)
C13 0.028(5) 0.017(5) 0.073(7) -0.007(5) 0.024(5) -0.004(4)
C16 0.026(5) 0.018(5) 0.068(7) -0.005(5) 0.015(5) -0.002(4)
C17 0.034(5) 0.025(5) 0.040(5) 0.000(4) 0.012(4) -0.009(4)
C18 0.043(6) 0.019(5) 0.043(5) 0.003(4) 0.014(5) -0.010(4)
C19 0.035(6) 0.020(5) 0.071(7) -0.007(5) 0.024(6) -0.002(5)
C20 0.032(5) 0.031(6) 0.031(5) -0.004(4) 0.020(4) -0.004(5)
C21 0.021(5) 0.027(5) 0.036(5) -0.003(4) 0.014(4) -0.003(4)
C24 0.024(4) 0.036(5) 0.023(4) 0.006(4) 0.014(4) 0.006(4)
C14 0.038(5) 0.035(6) 0.033(6) 0.006(5) 0.019(5) -0.005(5)
C15 0.036(8) 0.021(8) 0.025(8) 0.003(6) 0.018(7) -0.004(6)
C22 0.025(7) 0.038(8) 0.032(8) -0.009(6) 0.016(6) 0.000(6)
C23 0.037(4) 0.055(4) 0.056(4) -0.012(4) 0.026(4) -0.004(3)
C25 0.034(8) 0.026(8) 0.040(8) 0.002(7) 0.023(7) -0.003(6)
C26 0.037(8) 0.035(8) 0.038(8) -0.007(7) 0.027(7) -0.011(7)
C14' 0.034(6) 0.036(6) 0.041(7) 0.008(6) 0.015(5) -0.010(6)
C15' 0.025(8) 0.015(7) 0.040(8) 0.000(7) 0.009(7) -0.001(6)
C22' 0.023(7) 0.022(7) 0.028(7) 0.000(6) 0.008(6) -0.002(6)
C23' 0.033(4) 0.053(4) 0.056(4) -0.007(4) 0.028(4) -0.008(3)
C25' 0.025(7) 0.022(7) 0.030(8) -0.001(6) 0.009(6) 0.001(6)
C26' 0.031(8) 0.026(8) 0.035(8) -0.002(7) 0.014(6) 0.003(6)
N1 0.012(3) 0.019(3) 0.015(4) 0.001(3) 0.005(3) -0.003(3)
N3 0.080(7) 0.034(5) 0.070(6) -0.017(5) 0.055(5) -0.033(5)
N5 0.042(5) 0.018(4) 0.073(6) -0.017(4) 0.036(4) -0.012(3)
Ni1 0.0101(7) 0.0168(8) 0.0102(7) 0.0001(5) 0.0018(6) -0.0034(5)
Ni2 0.0265(7) 0.0158(7) 0.0537(8) -0.0008(5) 0.0141(6) -0.0045(5)
O1 0.017(3) 0.021(3) 0.021(3) 0.003(2) 0.011(2) -0.004(2)
O2 0.039(3) 0.018(3) 0.036(3) -0.005(3) 0.025(3) -0.011(3)
O3 0.137(7) 0.044(5) 0.099(6) 0.002(4) 0.083(6) -0.037(5)
O4 0.079(6) 0.069(6) 0.113(7) -0.013(5) 0.080(6) -0.022(5)
O7 0.031(4) 0.021(3) 0.057(4) -0.008(3) 0.018(3) -0.008(3)
O8 0.032(4) 0.012(3) 0.101(6) 0.002(4) 0.001(4) 0.002(3)
O9 0.027(3) 0.021(3) 0.054(4) -0.004(3) 0.014(3) -0.005(3)
O10 0.030(3) 0.023(3) 0.033(3) -0.011(3) 0.015(3) -0.008(3)
N2 0.053(6) 0.045(6) 0.046(6) 0.006(5) 0.006(5) -0.008(5)
N4 0.040(4) 0.061(4) 0.060(4) -0.018(4) 0.024(4) 0.000(3)
O5 0.075(8) 0.059(8) 0.065(9) 0.033(8) -0.001(8) -0.028(7)
O6 0.089(9) 0.147(12) 0.017(6) -0.006(7) 0.008(6) 0.064(9)
O11 0.031(6) 0.060(6) 0.058(6) -0.023(5) 0.026(6) 0.004(6)
O12 0.057(6) 0.076(6) 0.074(6) -0.023(5) 0.019(5) 0.002(5)
N2' 0.044(5) 0.040(6) 0.047(6) 0.011(5) 0.011(5) -0.010(5)
N4' 0.033(4) 0.056(4) 0.059(4) 0.000(4) 0.026(4) -0.010(3)
O11' 0.025(6) 0.062(6) 0.055(6) 0.010(5) 0.026(5) -0.011(5)
O12' 0.041(5) 0.059(6) 0.079(6) 0.014(5) 0.015(5) -0.013(5)
O5' 0.051(7) 0.044(7) 0.037(8) 0.012(7) 0.002(6) -0.021(6)
O6' 0.032(6) 0.039(7) 0.078(8) 0.004(6) 0.017(6) -0.001(6)
O13 0.018(3) 0.018(3) 0.022(3) 0.000(2) 0.011(2) -0.005(2)
C31 0.024(5) 0.026(5) 0.068(7) -0.016(5) 0.017(5) -0.008(4)
C30 0.086(8) 0.043(7) 0.059(7) -0.008(6) 0.027(6) -0.019(6)
C28 0.100(9) 0.033(6) 0.054(7) -0.014(5) 0.040(7) -0.020(6)
C27 0.097(7) 0.060(7) 0.106(8) -0.027(6) 0.074(6) -0.019(6)
C29 0.130(10) 0.054(7) 0.111(10) -0.037(7) 0.092(9) -0.027(7)
C32 0.027(5) 0.039(6) 0.046(6) -0.015(5) 0.011(4) -0.001(4)
C33 0.050(6) 0.032(6) 0.051(7) -0.012(5) 0.019(5) -0.001(5)
C34 0.047(6) 0.033(6) 0.063(7) -0.009(5) 0.017(5) 0.015(5)
C35 0.049(6) 0.025(6) 0.053(7) -0.012(5) 0.016(5) 0.000(4)
C36 0.049(6) 0.029(6) 0.061(7) -0.005(5) 0.009(5) 0.015(5)
N6 0.032(4) 0.027(5) 0.043(5) -0.004(4) 0.001(4) 0.010(3)

loop_
_atom_type_symbol
_atom_type_description
_atom_type_scat_dispersion_real
_atom_type_scat_dispersion_imag
_atom_type_scat_source
C C 0.0033 0.0016 'International Tables Vol C Tables 4.2.6.8 and 6.1.1.4'
H H 0.0000 0.0000 'International Tables Vol C Tables 4.2.6.8 and 6.1.1.4'
N N 0.0061 0.0033 'International Tables Vol C Tables 4.2.6.8 and 6.1.1.4'
O O 0.0106 0.0060 'International Tables Vol C Tables 4.2.6.8 and 6.1.1.4'
Ni Ni 0.3393 1.1124 'International Tables Vol C Tables 4.2.6.8 and 6.1.1.4'

loop_
_geom_angle_atom_site_label_1
_geom_angle_atom_site_label_2
_geom_angle_atom_site_label_3
_geom_angle
_geom_angle_site_symmetry_1
_geom_angle_site_symmetry_3
N1 C1 C2 123.6(6) . .
N1 C1 H1 118.2 . .
C2 C1 H1 118.2 . .
C1 C2 C3 120.7(7) . .
C1 C2 H2 119.7 . .
C3 C2 H2 119.7 . .
C4 C3 C2 115.8(6) . .
C4 C3 C3 122.4(8) . 2_656
C2 C3 C3 121.8(8) . 2_656
C3 C4 C5 120.0(7) . .
C3 C4 H4 120.0 . .
C5 C4 H4 120.0 . .
N1 C5 C4 123.9(6) . .
N1 C5 H5 118.1 . .
C4 C5 H5 118.1 . .
O2 C6 O1 127.0(7) . .
O2 C6 C7 116.7(6) . .
O1 C6 C7 116.3(7) . .
C12 C7 C8 119.9(7) . .
C12 C7 C6 119.4(7) . .
C8 C7 C6 120.7(7) . .
C9 C8 C7 119.6(8) . .
C9 C8 H8 120.2 . .
C7 C8 H8 120.2 . .
C8 C9 C10 122.0(8) . .
C8 C9 H9 119.0 . .
C10 C9 H9 119.0 . .
C11 C10 C9 116.5(8) . .
C11 C10 C13 122.8(8) . .
C9 C10 C13 120.6(8) . .
C10 C11 C12 123.1(8) . .
C10 C11 N3 120.3(7) . .
C12 C11 N3 116.6(8) . .
C7 C12 C11 118.9(7) . .
C7 C12 H12 120.6 . .
C11 C12 H12 120.6 . .
C14' C13 C18 112.6(10) . .
C14' C13 C10 123.1(9) . .
C18 C13 C10 119.5(8) . .
C18 C13 C14 115.4(9) . .
C10 C13 C14 122.4(9) . .
C17 C16 C15' 113.0(10) . .
C17 C16 C15 120.0(9) . .
C17 C16 C19 122.2(8) . .
C15' C16 C19 120.8(10) . .
C15 C16 C19 115.1(10) . .
C16 C17 C18 119.8(8) . .
C16 C17 H17 120.1 . .
C18 C17 H17 120.1 . .
C13 C18 C17 123.0(8) . .
C13 C18 H18 118.5 . .
C17 C18 H18 118.5 . .
O8 C19 O7 125.7(8) . .
O8 C19 C16 117.9(8) . .
O7 C19 C16 116.4(8) . .
O9 C20 O10 122.1(7) . .
O9 C20 C21 118.5(7) . .
O10 C20 C21 119.4(7) . .
O9 C20 Ni2 61.0(4) . .
O10 C20 Ni2 61.1(4) . .
C21 C20 Ni2 178.1(6) . .
C22' C21 C26' 119.6(11) . .
C26 C21 C22 118.4(11) . .
C26 C21 C20 122.7(10) . .
C22' C21 C20 120.2(9) . .
C26' C21 C20 120.1(10) . .
C22 C21 C20 118.8(9) . .
C23' C24 C25' 115.0(10) . .
C25 C24 C23 115.9(11) . .
C25 C24 C24 118.8(9) . 2_656
C23' C24 C24 128.6(8) . 2_656
C25' C24 C24 116.0(8) . 2_656
C23 C24 C24 125.0(8) . 2_656
N2 C14 C15 114.2(15) . .
N2 C14 C13 124.5(13) . .
C15 C14 C13 121.1(12) . .
C14 C15 C16 115.4(14) . .
C14 C15 H15 122.3 . .
C16 C15 H15 122.3 . .
C23 C22 C21 117.7(13) . .
C23 C22 H22 121.1 . .
C21 C22 H22 121.1 . .
C22 C23 N4 114.1(15) . .
C22 C23 C24 122.6(12) . .
N4 C23 C24 123.2(14) . .
C24 C25 C26 122.5(15) . .
C24 C25 H25 118.8 . .
C26 C25 H25 118.8 . .
C21 C26 C25 122.8(16) . .
C21 C26 H26 118.6 . .
C25 C26 H26 118.6 . .
C13 C14' N2' 122.0(14) . .
C13 C14' C15' 121.6(12) . .
N2' C14' C15' 115.9(15) . .
C16 C15' C14' 121.2(14) . .
C16 C15' H15' 119.4 . .
C14' C15' H15' 119.4 . .
C21 C22' C23' 118.5(13) . .
C21 C22' H22' 120.8 . .
C23' C22' H22' 120.8 . .
C24 C23' N4' 119.9(14) . .
C24 C23' C22' 125.0(11) . .
N4' C23' C22' 115.0(15) . .
C26' C25' C24 122.2(14) . .
C26' C25' H25' 118.9 . .
C24 C25' H25' 118.9 . .
C25' C26' C21 119.3(15) . .
C25' C26' H26' 120.3 . .
C21 C26' H26' 120.3 . .
C5 N1 C1 116.0(6) . .
C5 N1 Ni1 121.6(4) . .
C1 N1 Ni1 122.4(4) . .
O4 N3 O3 124.8(9) . .
O4 N3 C11 117.3(8) . .
O3 N3 C11 117.9(9) . .
C27 N5 C28 116.6(9) . .
C27 N5 Ni2 119.1(7) . .
C28 N5 Ni2 124.2(6) . .
O1 Ni1 O1 180.0 7_657 .
O1 Ni1 O13 91.55(18) 7_657 7_657
O1 Ni1 O13 88.46(18) . 7_657
O1 Ni1 O13 88.45(18) 7_657 .
O1 Ni1 O13 91.54(18) . .
O13 Ni1 O13 180.0(2) 7_657 .
O1 Ni1 N1 91.0(2) 7_657 7_657
O1 Ni1 N1 89.0(2) . 7_657
O13 Ni1 N1 92.1(2) 7_657 7_657
O13 Ni1 N1 87.9(2) . 7_657
O1 Ni1 N1 89.0(2) 7_657 .
O1 Ni1 N1 91.0(2) . .
O13 Ni1 N1 87.9(2) 7_657 .
O13 Ni1 N1 92.1(2) . .
N1 Ni1 N1 180.0 7_657 .
O7 Ni2 O8 108.4(2) 5_777 .
O7 Ni2 N6 94.6(3) 5_777 6_576
O8 Ni2 N6 92.2(3) . 6_576
O7 Ni2 N5 89.2(3) 5_777 .
O8 Ni2 N5 86.0(3) . .
N6 Ni2 N5 176.1(3) 6_576 .
O7 Ni2 O9 157.7(2) 5_777 .
O8 Ni2 O9 93.7(2) . .
N6 Ni2 O9 87.7(3) 6_576 .
N5 Ni2 O9 88.9(3) . .
O7 Ni2 O10 96.0(2) 5_777 .
O8 Ni2 O10 155.5(2) . .
N6 Ni2 O10 88.7(2) 6_576 .
N5 Ni2 O10 91.5(2) . .
O9 Ni2 O10 61.9(2) . .
O7 Ni2 C20 126.9(3) 5_777 .
O8 Ni2 C20 124.5(3) . .
N6 Ni2 C20 88.3(3) 6_576 .
N5 Ni2 C20 89.8(3) . .
O9 Ni2 C20 30.9(2) . .
O10 Ni2 C20 31.0(2) . .
C6 O1 Ni1 129.1(5) . .
C19 O7 Ni2 126.5(6) . 5_777
C19 O8 Ni2 146.7(7) . .
C20 O9 Ni2 88.1(5) . .
C20 O10 Ni2 87.9(5) . .
O5 N2 O6 121.8(10) . .
O5 N2 C14 121.2(13) . .
O6 N2 C14 116.8(12) . .
O11 N4 O12 110.5(14) . .
O11 N4 C23 119.3(14) . .
O12 N4 C23 121.7(14) . .
O5' N2' O6' 117.6(13) . .
O5' N2' C14' 119.6(14) . .
O6' N2' C14' 122.7(13) . .
O12' N4' O11' 111.4(14) . .
O12' N4' C23' 122.8(13) . .
O11' N4' C23' 125.7(14) . .
Ni1 O13 H13A 109.4 . .
Ni1 O13 H13B 109.3 . .
H13A O13 H13B 109.5 . .
C29 C31 C30 114.0(10) . .
C29 C31 C32 122.6(9) . .
C30 C31 C32 123.4(9) . .
C31 C30 C28 121.2(10) . .
C31 C30 H30 119.4 . .
C28 C30 H30 119.4 . .
N5 C28 C30 122.7(9) . .
N5 C28 H28 118.7 . .
C30 C28 H28 118.7 . .
N5 C27 C29 123.0(11) . .
N5 C27 H27 118.5 . .
C29 C27 H27 118.5 . .
C31 C29 C27 122.5(11) . .
C31 C29 H29 118.7 . .
C27 C29 H29 118.7 . .
C34 C32 C33 116.7(9) . .
C34 C32 C31 121.9(8) . .
C33 C32 C31 121.4(9) . .
C35 C33 C32 120.9(9) . .
C35 C33 H33 119.6 . .
C32 C33 H33 119.6 . .
C32 C34 C36 118.6(9) . .
C32 C34 H34 120.7 . .
C36 C34 H34 120.7 . .
N6 C35 C33 123.6(9) . .
N6 C35 H35 118.2 . .
C33 C35 H35 118.2 . .
N6 C36 C34 124.1(10) . .
N6 C36 H36 117.9 . .
C34 C36 H36 117.9 . .
C36 N6 C35 116.1(9) . .
C36 N6 Ni2 122.1(7) . 6_575
C35 N6 Ni2 121.8(6) . 6_575

loop_
_geom_bond_atom_site_label_1
_geom_bond_atom_site_label_2
_geom_bond_distance
_geom_bond_site_symmetry_2
C1 N1 1.340(9) .
C1 C2 1.371(10) .
C1 H1 0.9300 .
C2 C3 1.392(10) .
C2 H2 0.9300 .
C3 C4 1.387(10) .
C3 C3 1.478(14) 2_656
C4 C5 1.387(10) .
C4 H4 0.9300 .
C5 N1 1.336(9) .
C5 H5 0.9300 .
C6 O2 1.257(9) .
C6 O1 1.262(9) .
C6 C7 1.516(11) .
C7 C12 1.372(11) .
C7 C8 1.385(11) .
C8 C9 1.384(13) .
C8 H8 0.9300 .
C9 C10 1.387(13) .
C9 H9 0.9300 .
C10 C11 1.374(12) .
C10 C13 1.501(12) .
C11 C12 1.389(11) .
C11 N3 1.455(11) .
C12 H12 0.9300 .
C13 C14' 1.328(19) .
C13 C18 1.354(12) .
C13 C14 1.521(19) .
C16 C17 1.370(12) .
C16 C15' 1.370(18) .
C16 C15 1.487(19) .
C16 C19 1.509(12) .
C17 C18 1.388(12) .
C17 H17 0.9300 .
C18 H18 0.9300 .
C19 O8 1.245(11) .
C19 O7 1.268(11) .
C20 O9 1.256(10) .
C20 O10 1.258(10) .
C20 C21 1.503(12) .
C20 Ni2 2.445(8) .
C21 C26 1.321(19) .
C21 C22' 1.362(17) .
C21 C26' 1.403(19) .
C21 C22 1.452(18) .
C24 C25 1.332(19) .
C24 C23' 1.361(19) .
C24 C25' 1.403(18) .
C24 C23 1.451(19) .
C24 C24 1.480(16) 2_656
C14 N2 1.373(10) .
C14 C15 1.38(2) .
C15 H15 0.9300 .
C22 C23 1.36(2) .
C22 H22 0.9300 .
C23 N4 1.379(3) .
C25 C26 1.39(2) .
C25 H25 0.9300 .
C26 H26 0.9300 .
C14' N2' 1.375(10) .
C14' C15' 1.40(2) .
C15' H15' 0.9300 .
C22' C23' 1.39(2) .
C22' H22' 0.9300 .
C23' N4' 1.379(3) .
C25' C26' 1.38(2) .
C25' H25' 0.9300 .
C26' H26' 0.9300 .
N1 Ni1 2.113(6) .
N3 O4 1.227(11) .
N3 O3 1.236(11) .
N5 C27 1.305(13) .
N5 C28 1.325(12) .
N5 Ni2 2.085(8) .
Ni1 O1 2.033(5) 7_657
Ni1 O1 2.033(5) .
Ni1 O13 2.071(5) 7_657
Ni1 O13 2.071(5) .
Ni1 N1 2.113(6) 7_657
Ni2 O7 2.004(5) 5_777
Ni2 O8 2.022(6) .
Ni2 N6 2.072(8) 6_576
Ni2 O9 2.140(5) .
Ni2 O10 2.142(5) .
O7 Ni2 2.004(5) 5_777
N2 O5 1.324(9) .
N2 O6 1.355(9) .
N4 O11 1.376(3) .
N4 O12 1.377(3) .
N2' O5' 1.332(10) .
N2' O6' 1.342(9) .
N4' O12' 1.376(3) .
N4' O11' 1.378(3) .
O13 H13A 0.9600 .
O13 H13B 0.9599 .
C31 C29 1.359(15) .
C31 C30 1.375(14) .
C31 C32 1.466(14) .
C30 C28 1.391(15) .
C30 H30 0.9300 .
C28 H28 0.9300 .
C27 C29 1.378(17) .
C27 H27 0.9300 .
C29 H29 0.9300 .
C32 C34 1.386(14) .
C32 C33 1.395(13) .
C33 C35 1.356(14) .
C33 H33 0.9300 .
C34 C36 1.401(15) .
C34 H34 0.9300 .
C35 N6 1.343(12) .
C35 H35 0.9300 .
C36 N6 1.336(12) .
C36 H36 0.9300 .
N6 Ni2 2.072(8) 6_575

loop_
_geom_torsion_atom_site_label_1
_geom_torsion_atom_site_label_2
_geom_torsion_atom_site_label_3
_geom_torsion_atom_site_label_4
_geom_torsion
_geom_torsion_site_symmetry_1
_geom_torsion_site_symmetry_4
N1 C1 C2 C3 0.0(11) . .
C1 C2 C3 C4 0.1(10) . .
C1 C2 C3 C3 178.8(5) . 2_656
C2 C3 C4 C5 -0.5(10) . .
C3 C3 C4 C5 -179.2(5) 2_656 .
C3 C4 C5 N1 0.7(11) . .
O2 C6 C7 C12 -0.5(10) . .
O1 C6 C7 C12 177.5(7) . .
O2 C6 C7 C8 -178.2(7) . .
O1 C6 C7 C8 -0.3(10) . .
C12 C7 C8 C9 0.8(12) . .
C6 C7 C8 C9 178.5(8) . .
C7 C8 C9 C10 -0.9(14) . .
C8 C9 C10 C11 0.7(14) . .
C8 C9 C10 C13 -175.3(9) . .
C9 C10 C11 C12 -0.6(13) . .
C13 C10 C11 C12 175.4(8) . .
C9 C10 C11 N3 -179.6(9) . .
C13 C10 C11 N3 -3.6(14) . .
C8 C7 C12 C11 -0.7(11) . .
C6 C7 C12 C11 -178.4(7) . .
C10 C11 C12 C7 0.6(13) . .
N3 C11 C12 C7 179.6(8) . .
C11 C10 C13 C14' 126.0(14) . .
C9 C10 C13 C14' -58.2(17) . .
C11 C10 C13 C18 -80.2(13) . .
C9 C10 C13 C18 95.6(11) . .
C11 C10 C13 C14 80.6(13) . .
C9 C10 C13 C14 -103.6(13) . .
C15' C16 C17 C18 21.5(15) . .
C15 C16 C17 C18 -20.2(15) . .
C19 C16 C17 C18 179.3(9) . .
C14' C13 C18 C17 -24.5(16) . .
C10 C13 C18 C17 179.1(8) . .
C14 C13 C18 C17 17.0(15) . .
C16 C17 C18 C13 1.0(14) . .
C17 C16 C19 O8 174.4(9) . .
C15' C16 C19 O8 -29.5(17) . .
C15 C16 C19 O8 13.0(14) . .
C17 C16 C19 O7 -4.1(14) . .
C15' C16 C19 O7 152.0(13) . .
C15 C16 C19 O7 -165.5(10) . .
O9 C20 C21 C26 153.0(12) . .
O10 C20 C21 C26 -27.6(15) . .
O9 C20 C21 C22' 32.2(13) . .
O10 C20 C21 C22' -148.3(10) . .
O9 C20 C21 C26' -153.0(11) . .
O10 C20 C21 C26' 26.5(14) . .
O9 C20 C21 C22 -30.0(13) . .
O10 C20 C21 C22 149.4(10) . .
C18 C13 C14 N2 167.3(14) . .
C10 C13 C14 N2 6(2) . .
C18 C13 C14 C15 -17(2) . .
C10 C13 C14 C15 -178.5(14) . .
N2 C14 C15 C16 175.8(13) . .
C13 C14 C15 C16 0(2) . .
C17 C16 C15 C14 19(2) . .
C19 C16 C15 C14 -179.1(13) . .
C26 C21 C22 C23 -2(2) . .
C20 C21 C22 C23 -179.3(14) . .
C21 C22 C23 N4 -177.9(15) . .
C21 C22 C23 C24 -1(3) . .
C25 C24 C23 C22 2(2) . .
C24 C24 C23 C22 175.7(14) 2_656 .
C25 C24 C23 N4 178.5(17) . .
C24 C24 C23 N4 -8(2) 2_656 .
C23 C24 C25 C26 0(2) . .
C24 C24 C25 C26 -173.7(14) 2_656 .
C22 C21 C26 C25 5(2) . .
C20 C21 C26 C25 -178.4(13) . .
C24 C25 C26 C21 -4(3) . .
C18 C13 C14' N2' -163.1(15) . .
C10 C13 C14' N2' -8(3) . .
C18 C13 C14' C15' 25(2) . .
C10 C13 C14' C15' -179.5(15) . .
C17 C16 C15' C14' -21(2) . .
C19 C16 C15' C14' -179.0(16) . .
C13 C14' C15' C16 -3(3) . .
N2' C14' C15' C16 -175.1(17) . .
C26' C21 C22' C23' 5(2) . .
C20 C21 C22' C23' 179.8(12) . .
C25' C24 C23' N4' 170.8(15) . .
C24 C24 C23' N4' -2(2) 2_656 .
C25' C24 C23' C22' -6(2) . .
C24 C24 C23' C22' -178.5(14) 2_656 .
C21 C22' C23' C24 1(3) . .
C21 C22' C23' N4' -175.6(14) . .
C23' C24 C25' C26' 5(2) . .
C24 C24 C25' C26' 178.4(14) 2_656 .
C24 C25' C26' C21 1(2) . .
C22' C21 C26' C25' -6(2) . .
C20 C21 C26' C25' 179.3(13) . .
C4 C5 N1 C1 -0.6(10) . .
C4 C5 N1 Ni1 178.3(5) . .
C2 C1 N1 C5 0.2(10) . .
C2 C1 N1 Ni1 -178.7(6) . .
C10 C11 N3 O4 140.7(9) . .
C12 C11 N3 O4 -38.3(12) . .
C10 C11 N3 O3 -38.2(13) . .
C12 C11 N3 O3 142.7(9) . .
O2 C6 O1 Ni1 10.2(11) . .
C7 C6 O1 Ni1 -167.5(4) . .
O8 C19 O7 Ni2 -1.0(14) . 5_777
C16 C19 O7 Ni2 177.3(6) . 5_777
O7 C19 O8 Ni2 -82.6(14) . .
C16 C19 O8 Ni2 99.1(12) . .
O10 C20 O9 Ni2 -1.5(8) . .
C21 C20 O9 Ni2 177.9(6) . .
O9 C20 O10 Ni2 1.5(8) . .
C21 C20 O10 Ni2 -177.9(7) . .
C15 C14 N2 O5 -149.4(19) . .
C13 C14 N2 O5 27(2) . .
C15 C14 N2 O6 25(2) . .
C13 C14 N2 O6 -159.3(15) . .
C22 C23 N4 O11 -175.2(18) . .
C24 C23 N4 O11 8(3) . .
C22 C23 N4 O12 -30(3) . .
C24 C23 N4 O12 153.0(17) . .
C13 C14' N2' O5' -23(3) . .
C15' C14' N2' O5' 149.2(18) . .
C13 C14' N2' O6' 157.7(16) . .
C15' C14' N2' O6' -30(3) . .
C24 C23' N4' O12' 161.1(16) . .
C22' C23' N4' O12' -22(3) . .
C24 C23' N4' O11' -14(3) . .
C22' C23' N4' O11' 162.3(19) . .
C29 C31 C30 C28 -0.1(16) . .
C32 C31 C30 C28 -178.3(10) . .
C27 N5 C28 C30 -0.7(17) . .
Ni2 N5 C28 C30 177.4(9) . .
C31 C30 C28 N5 0.4(18) . .
C28 N5 C27 C29 0.7(18) . .
Ni2 N5 C27 C29 -177.5(11) . .
C30 C31 C29 C27 0.1(18) . .
C32 C31 C29 C27 178.3(11) . .
N5 C27 C29 C31 0(2) . .
C29 C31 C32 C34 148.0(11) . .
C30 C31 C32 C34 -33.9(14) . .
C29 C31 C32 C33 -29.9(15) . .
C30 C31 C32 C33 148.2(10) . .
C34 C32 C33 C35 1.1(13) . .
C31 C32 C33 C35 179.1(8) . .
C33 C32 C34 C36 -1.5(13) . .
C31 C32 C34 C36 -179.5(8) . .
C32 C33 C35 N6 0.9(15) . .
C32 C34 C36 N6 0.0(15) . .
C34 C36 N6 C35 1.9(14) . .
C34 C36 N6 Ni2 179.6(7) . 6_575
C33 C35 N6 C36 -2.3(13) . .
C33 C35 N6 Ni2 179.9(7) . 6_575

loop_
_platon_squeeze_void_nr
_platon_squeeze_void_average_x
_platon_squeeze_void_average_y
_platon_squeeze_void_average_z
_platon_squeeze_void_volume
_platon_squeeze_void_count_electrons
1 0.269 0.032 0.774 13.1 0.3
2 0.731 0.032 0.726 13.0 0.3
3 0.264 0.125 0.287 8.1 0.8
4 0.736 0.125 0.213 8.1 1.0
5 0.184 0.199 0.685 16.0 5.4
6 0.816 0.199 0.815 16.0 5.7
7 0.009 0.187 0.824 7.1 2.1
8 0.991 0.187 0.676 6.8 1.7
9 0.000 0.229 0.750 6.9 2.0
10 0.500 0.279 0.250 9.0 3.7
11 0.316 0.301 0.315 16.1 6.1
12 0.684 0.301 0.185 16.1 5.7
13 0.490 0.316 0.168 5.8 1.2
14 0.510 0.316 0.332 6.0 1.6
15 0.236 0.375 0.713 8.1 1.0
16 0.764 0.375 0.787 8.0 0.8
17 0.231 0.468 0.226 13.0 0.2
18 0.769 0.468 0.274 13.0 0.2
19 0.231 0.532 0.726 13.0 0.3
20 0.769 0.532 0.774 13.1 0.3
21 0.236 0.625 0.213 8.1 1.0
22 0.764 0.625 0.287 8.1 0.8
23 0.316 0.699 0.815 16.0 5.7
24 0.684 0.699 0.685 16.0 5.4
25 0.491 0.687 0.676 6.8 1.7
26 0.509 0.687 0.824 7.1 2.1
27 0.500 0.729 0.750 6.9 2.0
28 0.000 0.779 0.250 9.0 3.7
29 0.184 0.801 0.185 16.1 5.7
30 0.816 0.801 0.315 16.1 6.1
31 0.010 0.816 0.332 6.0 1.6
32 0.990 0.816 0.168 5.8 1.2
33 0.264 0.875 0.787 8.0 0.8
34 0.736 0.875 0.713 8.1 1.0
35 0.269 0.968 0.274 13.0 0.2
36 0.731 0.968 0.226 13.0 0.2
